data_7034803
loop_
_publ_author_name
'Bhalla, Rajiv'
'Levason, William'
'Luthra, Sajinder K.'
'McRobbie, Graeme'
'Monzittu, Francesco M.'
'Palmer, Jazmyn'
'Reid, Gillian'
'Sanderson, George'
'Zhang, Wenjian'

_publ_section_title
;
 Hydrothermal synthesis of Group 13 metal trifluoride complexes with
 neutral N-donor ligands.
;
_journal_issue 20
_journal_name_full 'Dalton transactions (Cambridge, England : 2003)'
_journal_page_first 9569
_journal_page_last 9580
_journal_paper_doi 10.1039/c5dt01120e
_journal_volume 44
_journal_year 2015
_chemical_formula_moiety 'C30 H22 F4 Ga2 N6, P2 F12, H8 O4'
_chemical_formula_sum 'C30 H30 F16 Ga2 N6 O4 P2'
_chemical_formula_weight 1043.98
_chemical_name_systematic
;
 ?
;
_space_group_IT_number 2
_symmetry_cell_setting triclinic
_symmetry_space_group_name_Hall '-P 1'
_symmetry_space_group_name_H-M 'P -1'
_atom_sites_solution_hydrogens geom
_atom_sites_solution_primary direct
_atom_sites_solution_secondary difmap
_audit_creation_method SHELXL-97
_audit_update_record
;
2015-03-10 deposited with the CCDC.
2015-04-20 downloaded from the CCDC.
;
_cell_angle_alpha 78.064(12)
_cell_angle_beta 62.736(8)
_cell_angle_gamma 85.448(14)
_cell_formula_units_Z 1
_cell_length_a 9.774(2)
_cell_length_b 10.460(2)
_cell_length_c 10.646(2)
_cell_measurement_reflns_used 3327
_cell_measurement_temperature 100(2)
_cell_measurement_theta_max 27.5
_cell_measurement_theta_min 2
_cell_volume 946.4(3)
_computing_cell_refinement
;
CrystalClear-SM Expert 2.0 r7 (Rigaku, 2011)
;
_computing_data_collection
;
CrystalClear-SM Expert 2.0 r7 (Rigaku, 2011)
;
_computing_data_reduction
;
CrystalClear-SM Expert 2.0 r7 (Rigaku, 2011)
;
_computing_molecular_graphics
;
Images generated using CrystalMaker: a crystal and molecular 
structures program for Mac and Windows. CrystalMaker Software Ltd, 
Oxford, England (www.crystalmaker.com)
;
_computing_publication_material 'WINGX (Farrugia, 1998)'
_computing_structure_refinement 'SHELXL-97 (Sheldrick, 2008)'
_computing_structure_solution 'SHELXS-97 (Sheldrick, 1997)'
_diffrn_ambient_temperature 100(2)
_diffrn_detector 'CCD plate'
_diffrn_detector_area_resol_mean 28.5714
_diffrn_detector_type 'Rigaku HG Saturn724+ (2x2 bin mode)'
_diffrn_measured_fraction_theta_full 1.000
_diffrn_measured_fraction_theta_max 1.000
_diffrn_measurement_device 'four-circle \k diffractometer'
_diffrn_measurement_device_type 'Rigaku AFC12 (Left)'
_diffrn_measurement_method 'profile data from \w-scans'
_diffrn_measurement_specimen_support 'MiTeGen micromount'
_diffrn_radiation_collimation 'Confocal mirrors, HF Varimax '
_diffrn_radiation_type MoK\a
_diffrn_radiation_wavelength 0.71075
_diffrn_reflns_av_R_equivalents 0.0790
_diffrn_reflns_av_sigmaI/netI 0.0546
_diffrn_reflns_limit_h_max 12
_diffrn_reflns_limit_h_min -11
_diffrn_reflns_limit_k_max 13
_diffrn_reflns_limit_k_min -13
_diffrn_reflns_limit_l_max 13
_diffrn_reflns_limit_l_min -13
_diffrn_reflns_number 17446
_diffrn_reflns_theta_full 26.50
_diffrn_reflns_theta_max 26.50
_diffrn_reflns_theta_min 2.19
_diffrn_source 'Rotating Anode'
_diffrn_source_current 55.0
_diffrn_source_power 2.475
_diffrn_source_voltage 45.0
_exptl_absorpt_coefficient_mu 1.633
_exptl_absorpt_correction_T_max 1.000
_exptl_absorpt_correction_T_min 0.459
_exptl_absorpt_correction_type multi-scan
_exptl_absorpt_process_details
;
Jacobson, R. (1998). REQAB. Private communication to the 
Rigaku Corporation, Tokyo, Japan.
;
_exptl_crystal_colour orange
_exptl_crystal_density_diffrn 1.832
_exptl_crystal_density_method 'not measured'
_exptl_crystal_description plate
_exptl_crystal_F_000 520
_exptl_crystal_recrystallization_method 'Solvent evaporation'
_exptl_crystal_size_max 0.06
_exptl_crystal_size_mid 0.05
_exptl_crystal_size_min 0.03
_refine_diff_density_max 0.910
_refine_diff_density_min -0.983
_refine_diff_density_rms 0.113
_refine_ls_extinction_method none
_refine_ls_goodness_of_fit_ref 0.986
_refine_ls_hydrogen_treatment mixed
_refine_ls_matrix_type full
_refine_ls_number_parameters 271
_refine_ls_number_reflns 3925
_refine_ls_number_restraints 0
_refine_ls_restrained_S_all 0.986
_refine_ls_R_factor_all 0.0491
_refine_ls_R_factor_gt 0.0433
_refine_ls_shift/su_max 0.000
_refine_ls_shift/su_mean 0.000
_refine_ls_structure_factor_coef Fsqd
_refine_ls_weighting_details 'calc w=1/[\s^2^(Fo^2^)+(0.0652P)^2^+0.0000P] where P=(Fo^2^+2Fc^2^)/3'
_refine_ls_weighting_scheme calc
_refine_ls_wR_factor_gt 0.1086
_refine_ls_wR_factor_ref 0.1113
_reflns_number_gt 3366
_reflns_number_total 3925
_reflns_threshold_expression >2\s(I)
_cod_data_source_file c5dt01120e2.cif
_cod_data_source_block 19
_cod_depositor_comments
;
The following automatic conversions were performed:
'__computing_data_collection' tag replaced with
'_computing_data_collection' tag.

Automatic conversion script
Id: cif_correct_tags 3376 2015-05-07 07:48:27Z andrius 

 Adding full bibliography for 7034798--7034806.cif.
;
_cod_original_cell_volume 946.5(3)
_cod_original_sg_symbol_Hall ' -P 1 '
_cod_original_sg_symbol_H-M P-1
_cod_database_code 7034803

loop_
_symmetry_equiv_pos_as_xyz
'x, y, z'
'-x, -y, -z'

loop_
_atom_site_label
_atom_site_type_symbol
_atom_site_fract_x
_atom_site_fract_y
_atom_site_fract_z
_atom_site_U_iso_or_equiv
_atom_site_adp_type
_atom_site_occupancy
_atom_site_symmetry_multiplicity
_atom_site_calc_flag
_atom_site_refinement_flags
Ga1 Ga 0.09619(3) 0.39951(3) -0.09032(3) 0.02374(12) Uani 1 1 d .
F1 F 0.0901(2) 0.4890(2) 0.0491(2) 0.0413(5) Uani 1 1 d .
F2 F 0.27162(19) 0.30289(17) -0.11601(17) 0.0310(4) Uani 1 1 d .
N1 N -0.0373(3) 0.2313(2) 0.0366(3) 0.0296(5) Uani 1 1 d .
N2 N 0.0500(3) 0.3301(2) -0.2313(2) 0.0262(5) Uani 1 1 d .
N3 N 0.2302(3) 0.5244(2) -0.2878(2) 0.0246(5) Uani 1 1 d .
C1 C -0.0587(4) 0.1777(3) 0.1707(3) 0.0360(7) Uani 1 1 d .
H1 H -0.0125 0.2182 0.2143 0.043 Uiso 1 1 calc R
C2 C -0.1466(4) 0.0648(3) 0.2466(4) 0.0428(8) Uani 1 1 d .
H2 H -0.1605 0.0282 0.3412 0.051 Uiso 1 1 calc R
C3 C -0.2135(4) 0.0061(3) 0.1837(4) 0.0414(8) Uani 1 1 d .
H3 H -0.2754 -0.0706 0.2354 0.050 Uiso 1 1 calc R
C4 C -0.1907(4) 0.0591(3) 0.0450(4) 0.0370(7) Uani 1 1 d .
H4 H -0.2360 0.0195 0.0000 0.044 Uiso 1 1 calc R
C5 C -0.1000(3) 0.1714(3) -0.0266(3) 0.0303(6) Uani 1 1 d .
C6 C -0.0539(3) 0.2322(3) -0.1808(3) 0.0284(6) Uani 1 1 d .
C7 C -0.1013(4) 0.1918(3) -0.2708(4) 0.0335(7) Uani 1 1 d .
H7 H -0.1761 0.1238 -0.2351 0.040 Uiso 1 1 calc R
C8 C -0.0371(4) 0.2528(3) -0.4134(3) 0.0346(7) Uani 1 1 d .
H8 H -0.0672 0.2254 -0.4770 0.042 Uiso 1 1 calc R
C9 C 0.0705(4) 0.3532(3) -0.4657(3) 0.0307(6) Uani 1 1 d .
H9 H 0.1154 0.3945 -0.5644 0.037 Uiso 1 1 calc R
C10 C 0.1107(3) 0.3918(3) -0.3694(3) 0.0268(6) Uani 1 1 d .
C11 C 0.2213(3) 0.4985(3) -0.4031(3) 0.0261(6) Uani 1 1 d .
C12 C 0.3107(3) 0.5665(3) -0.5413(3) 0.0307(6) Uani 1 1 d .
H12 H 0.3040 0.5464 -0.6214 0.037 Uiso 1 1 calc R
C13 C 0.4100(4) 0.6645(3) -0.5606(3) 0.0347(7) Uani 1 1 d .
H13 H 0.4714 0.7130 -0.6542 0.042 Uiso 1 1 calc R
C14 C 0.4189(3) 0.6912(3) -0.4426(3) 0.0328(7) Uani 1 1 d .
H14 H 0.4858 0.7584 -0.4538 0.039 Uiso 1 1 calc R
C15 C 0.3284(3) 0.6179(3) -0.3076(3) 0.0302(6) Uani 1 1 d .
H15 H 0.3362 0.6344 -0.2266 0.036 Uiso 1 1 calc R
P1 P -0.33704(10) -0.09366(8) -0.31165(9) 0.0354(2) Uani 1 1 d .
F3 F -0.3027(2) -0.14683(19) -0.4537(2) 0.0401(5) Uani 1 1 d .
F4 F -0.4855(2) -0.1884(2) -0.2208(2) 0.0455(5) Uani 1 1 d .
F5 F -0.2340(2) -0.2075(2) -0.2744(2) 0.0508(5) Uani 1 1 d .
F6 F -0.3713(3) -0.0430(2) -0.1679(2) 0.0642(7) Uani 1 1 d .
F7 F -0.1882(3) -0.0006(2) -0.4026(2) 0.0612(7) Uani 1 1 d .
F8 F -0.4398(3) 0.0181(2) -0.3492(3) 0.0746(8) Uani 1 1 d .
O1 O 0.2896(3) 0.4893(3) 0.1626(2) 0.0434(6) Uani 1 1 d .
H1A H 0.2272 0.4889 0.1275 0.065 Uiso 1 1 d R
H1B H 0.3614 0.5459 0.1208 0.065 Uiso 1 1 d R
O2 O 0.5058(3) 0.3098(3) -0.0585(3) 0.0779(11) Uani 1 1 d .
H2A H 0.4201 0.3072 -0.0666 0.117 Uiso 1 1 d R
H2B H 0.4961 0.2401 -0.0067 0.117 Uiso 1 1 d R

loop_
_atom_site_aniso_label
_atom_site_aniso_U_11
_atom_site_aniso_U_22
_atom_site_aniso_U_33
_atom_site_aniso_U_23
_atom_site_aniso_U_13
_atom_site_aniso_U_12
Ga1 0.02188(18) 0.02479(19) 0.02386(18) -0.00950(12) -0.00895(13) 0.00787(12)
F1 0.0377(11) 0.0454(12) 0.0424(10) -0.0169(9) -0.0178(9) 0.0126(9)
F2 0.0273(9) 0.0341(10) 0.0308(9) -0.0116(7) -0.0124(7) 0.0142(7)
N1 0.0275(13) 0.0266(13) 0.0285(12) -0.0090(10) -0.0073(10) 0.0087(10)
N2 0.0233(12) 0.0255(12) 0.0278(12) -0.0105(10) -0.0090(10) 0.0087(10)
N3 0.0224(12) 0.0249(12) 0.0258(11) -0.0088(9) -0.0095(10) 0.0061(9)
C1 0.0360(17) 0.0313(17) 0.0318(15) -0.0076(13) -0.0093(14) 0.0137(13)
C2 0.043(2) 0.0350(18) 0.0324(16) -0.0040(14) -0.0052(15) 0.0153(15)
C3 0.0294(17) 0.0286(17) 0.0457(19) -0.0038(14) -0.0021(15) 0.0070(13)
C4 0.0253(16) 0.0294(17) 0.0468(19) -0.0091(14) -0.0083(14) 0.0051(12)
C5 0.0236(14) 0.0274(15) 0.0353(15) -0.0113(12) -0.0084(12) 0.0080(12)
C6 0.0225(14) 0.0251(15) 0.0355(15) -0.0118(12) -0.0102(12) 0.0090(11)
C7 0.0287(16) 0.0273(16) 0.0488(18) -0.0164(14) -0.0182(14) 0.0062(12)
C8 0.0374(18) 0.0325(17) 0.0432(17) -0.0164(14) -0.0241(15) 0.0115(13)
C9 0.0325(16) 0.0316(16) 0.0318(15) -0.0124(12) -0.0168(13) 0.0113(13)
C10 0.0268(14) 0.0260(15) 0.0278(14) -0.0100(11) -0.0122(12) 0.0111(11)
C11 0.0252(14) 0.0261(15) 0.0277(14) -0.0115(11) -0.0118(12) 0.0112(11)
C12 0.0295(15) 0.0340(17) 0.0265(14) -0.0089(12) -0.0109(12) 0.0082(13)
C13 0.0295(16) 0.0370(18) 0.0285(15) -0.0051(13) -0.0066(13) 0.0051(13)
C14 0.0248(15) 0.0317(17) 0.0372(16) -0.0103(13) -0.0086(13) 0.0008(12)
C15 0.0268(15) 0.0334(16) 0.0316(15) -0.0138(13) -0.0124(13) 0.0079(12)
P1 0.0325(5) 0.0310(5) 0.0363(4) -0.0102(3) -0.0089(4) 0.0013(3)
F3 0.0376(10) 0.0440(11) 0.0388(10) -0.0097(8) -0.0165(9) -0.0002(9)
F4 0.0352(11) 0.0490(13) 0.0445(11) -0.0025(9) -0.0133(9) -0.0042(9)
F5 0.0401(11) 0.0665(15) 0.0459(11) -0.0113(10) -0.0217(10) 0.0148(10)
F6 0.0717(17) 0.0599(15) 0.0422(12) -0.0256(11) -0.0004(11) -0.0182(13)
F7 0.0613(15) 0.0648(15) 0.0420(12) -0.0202(11) -0.0015(11) -0.0296(12)
F8 0.0650(16) 0.0513(15) 0.0675(15) 0.0035(12) -0.0066(13) 0.0301(12)
O1 0.0325(13) 0.0653(17) 0.0431(13) -0.0217(12) -0.0232(11) 0.0126(11)
O2 0.0506(18) 0.106(3) 0.073(2) 0.0341(19) -0.0412(17) -0.0245(18)

loop_
_atom_type_symbol
_atom_type_description
_atom_type_scat_dispersion_real
_atom_type_scat_dispersion_imag
_atom_type_scat_source
C C 0.0033 0.0016 'International Tables Vol C Tables 4.2.6.8 and 6.1.1.4'
H H 0.0000 0.0000 'International Tables Vol C Tables 4.2.6.8 and 6.1.1.4'
N N 0.0061 0.0033 'International Tables Vol C Tables 4.2.6.8 and 6.1.1.4'
O O 0.0106 0.0060 'International Tables Vol C Tables 4.2.6.8 and 6.1.1.4'
F F 0.0171 0.0103 'International Tables Vol C Tables 4.2.6.8 and 6.1.1.4'
P P 0.1023 0.0942 'International Tables Vol C Tables 4.2.6.8 and 6.1.1.4'
Ga Ga 0.2307 1.6083 'International Tables Vol C Tables 4.2.6.8 and 6.1.1.4'

loop_
_geom_angle_atom_site_label_1
_geom_angle_atom_site_label_2
_geom_angle_atom_site_label_3
_geom_angle
_geom_angle_site_symmetry_1
_geom_angle_site_symmetry_3
F2 Ga1 F1 98.39(8) . .
F2 Ga1 F1 174.58(7) . 2_565
F1 Ga1 F1 76.19(9) . 2_565
F2 Ga1 N2 97.02(8) . .
F1 Ga1 N2 164.58(9) . .
F1 Ga1 N2 88.40(9) 2_565 .
F2 Ga1 N1 88.84(9) . .
F1 Ga1 N1 102.47(9) . .
F1 Ga1 N1 92.37(9) 2_565 .
N2 Ga1 N1 77.26(10) . .
F2 Ga1 N3 88.19(8) . .
F1 Ga1 N3 103.67(9) . .
F1 Ga1 N3 93.03(9) 2_565 .
N2 Ga1 N3 77.34(9) . .
N1 Ga1 N3 153.85(10) . .
Ga1 F1 Ga1 103.81(9) . 2_565
C1 N1 C5 119.1(3) . .
C1 N1 Ga1 125.0(2) . .
C5 N1 Ga1 115.82(19) . .
C10 N2 C6 121.4(3) . .
C10 N2 Ga1 119.3(2) . .
C6 N2 Ga1 118.88(19) . .
C15 N3 C11 119.2(2) . .
C15 N3 Ga1 125.56(19) . .
C11 N3 Ga1 115.07(19) . .
N1 C1 C2 121.5(3) . .
C3 C2 C1 119.3(3) . .
C2 C3 C4 119.9(3) . .
C3 C4 C5 118.3(3) . .
N1 C5 C4 121.8(3) . .
N1 C5 C6 113.9(3) . .
C4 C5 C6 124.1(3) . .
N2 C6 C7 120.6(3) . .
N2 C6 C5 113.0(3) . .
C7 C6 C5 126.2(3) . .
C8 C7 C6 118.3(3) . .
C7 C8 C9 121.1(3) . .
C8 C9 C10 118.0(3) . .
N2 C10 C9 120.5(3) . .
N2 C10 C11 113.1(2) . .
C9 C10 C11 126.4(3) . .
N3 C11 C12 121.6(3) . .
N3 C11 C10 114.8(2) . .
C12 C11 C10 123.6(3) . .
C11 C12 C13 118.8(3) . .
C14 C13 C12 119.6(3) . .
C13 C14 C15 118.7(3) . .
N3 C15 C14 122.1(3) . .
F8 P1 F7 90.30(15) . .
F8 P1 F3 89.84(14) . .
F7 P1 F3 89.50(11) . .
F8 P1 F5 179.39(15) . .
F7 P1 F5 90.05(14) . .
F3 P1 F5 89.66(12) . .
F8 P1 F4 90.19(13) . .
F7 P1 F4 179.41(14) . .
F3 P1 F4 90.18(11) . .
F5 P1 F4 89.46(12) . .
F8 P1 F6 91.01(16) . .
F7 P1 F6 91.04(12) . .
F3 P1 F6 178.99(13) . .
F5 P1 F6 89.48(14) . .
F4 P1 F6 89.27(12) . .

loop_
_geom_bond_atom_site_label_1
_geom_bond_atom_site_label_2
_geom_bond_distance
_geom_bond_site_symmetry_2
Ga1 F2 1.8564(17) .
Ga1 F1 1.889(2) .
Ga1 F1 2.003(2) 2_565
Ga1 N2 2.026(2) .
Ga1 N1 2.095(3) .
Ga1 N3 2.110(2) .
F1 Ga1 2.003(2) 2_565
N1 C1 1.345(4) .
N1 C5 1.355(4) .
N2 C10 1.342(4) .
N2 C6 1.344(4) .
N3 C15 1.342(4) .
N3 C11 1.352(4) .
C1 C2 1.384(5) .
C2 C3 1.373(5) .
C3 C4 1.385(5) .
C4 C5 1.386(4) .
C5 C6 1.496(4) .
C6 C7 1.384(4) .
C7 C8 1.377(5) .
C8 C9 1.384(5) .
C9 C10 1.391(4) .
C10 C11 1.488(4) .
C11 C12 1.387(4) .
C12 C13 1.387(4) .
C13 C14 1.383(4) .
C14 C15 1.387(4) .
P1 F8 1.589(2) .
P1 F7 1.595(2) .
P1 F3 1.600(2) .
P1 F5 1.603(2) .
P1 F4 1.603(2) .
P1 F6 1.604(2) .
